data_1533201
loop_
_publ_author_name
'Garcia-Garcia, F.J.'
'Furuseth, S.'
'Larsson, A.K.'

_publ_section_title
;
 The crystal structure of Ni13 Sn8 P3 elucidated from HREM
;
_journal_name_full 'Solid State Sciences'
_journal_page_first 205
_journal_page_last 217
_journal_volume 5
_journal_year 2003
_chemical_formula_sum 'Ni13 P3 Sn8'
_chemical_name_systematic 'Ni13 Sn8 P3'
_space_group_IT_number 2
_symmetry_space_group_name_Hall '-P 1'
_symmetry_space_group_name_H-M 'P -1'
_cell_angle_alpha 81.052
_cell_angle_beta 56.26
_cell_angle_gamma 68.221
_cell_formula_units_Z 4
_cell_length_a 6.456
_cell_length_b 21.291
_cell_length_c 13.247
_cell_volume 1403.075
_citation_journal_id_ASTM SSSCFJ
_cod_data_source_file Garcia-Garcia_SSSCFJ_2003_976.cif
_cod_data_source_block Ni13P3Sn8
_cod_database_code 1533201

loop_
_symmetry_equiv_pos_as_xyz
x,y,z
-x,-y,-z

loop_
_atom_site_label
_atom_site_type_symbol
_atom_site_fract_x
_atom_site_fract_y
_atom_site_fract_z
_atom_site_occupancy
_atom_site_U_iso_or_equiv
Ni17 Ni 0 0.8182 0.7954 1 0.0
Ni4 Ni 0 0.6364 0.3409 1 0.0
Ni12 Ni 0.5 0.7728 0.1818 1 0.0
P2 P 0.25 0.8864 0.1324 1 0.0
Ni1 Ni 0 0.5455 0.6136 1 0.0
Ni27 Ni 0.25 0.8864 0.2994 1 0.0
Sn3 Sn 0.75 0.4773 0.2766 1 0.0
P5 P 0.25 0.7046 0.1778 1 0.0
Ni8 Ni 0.5 0.5 0.5 1 0.0
Sn10 Sn 0.75 0.841 0.1857 1 0.0
Ni26 Ni 0.75 0.5682 0.3369 1 0.0
P4 P 0.75 0.75 0.4585 1 0.0
Ni15 Ni 0 0.9091 0.5227 1 0.0
Ni11 Ni 0 0.7273 0.0681 1 0.0
Ni10 Ni 0.5 0.6819 0.9545 1 0.0
Sn1 Sn 0.25 0.6137 0.4506 1 0.0
Sn4 Sn 0.25 0.4319 0.996 1 0.0
Ni6 Ni 0 0.7273 0.5681 1 0.0
Ni13 Ni 0 0.8182 0.2954 1 0.0
Sn2 Sn 0.25 0.5228 0.2233 1 0.0
Sn11 Sn 0.75 0.9319 0.413 1 0.0
Ni22 Ni 0 0 0.75 1 0.0
Sn6 Sn 0.75 0.6591 0.7312 1 0.0
Sn8 Sn 0.75 0.75 0.9585 1 0.0
Ni16 Ni 0.5 0.7728 0.6818 1 0.0
Ni2 Ni 0 0.5455 0.1136 1 0.0
Ni20 Ni 0.5 0.9546 0.1363 1 0.0
Sn5 Sn 0.75 0.3864 0.0494 1 0.0
Ni7 Ni 0.5 0.591 0.7272 1 0.0
Ni5 Ni 0.5 0.6819 0.4545 1 0.0
Ni23 Ni 0.5 0.5 0 1 0.0
P6 P 0.75 0.6591 0.2312 1 0.0
Sn12 Sn 0.25 0.9773 0.3596 1 0.0
Ni24 Ni 0.75 0.6591 0.5642 1 0.0
Sn16 Sn 0.25 0.9773 0.8596 1 0.0
Sn7 Sn 0.25 0.7046 0.6778 1 0.0
P1 P 0.75 0.5682 0.5039 1 0.0
Ni19 Ni 0 0.9091 0.0227 1 0.0
Ni21 Ni 0.5 0.9546 0.6363 1 0.0
Sn13 Sn 0.75 0.841 0.6857 1 0.0
Ni14 Ni 0.5 0.8637 0.4091 1 0.0
Ni9 Ni 0 0.6364 0.8409 1 0.0
Ni3 Ni 0.5 0.591 0.2272 1 0.0
Sn14 Sn 0.25 0.8864 0.6324 1 0.0
Sn15 Sn 0.75 0.9319 0.913 1 0.0
Sn9 Sn 0.25 0.7955 0.9051 1 0.0
Ni18 Ni 0.5 0.8637 0.9091 1 0.0
P3 P 0.25 0.7955 0.4051 1 0.0
Ni25 Ni 0.25 0.7955 0.0721 1 0.0
